data_7228219
loop_
_publ_author_name
'Boer, Stephanie A.'
'Turner, David R.'

_publ_section_title
;
 A robust metallomacrocyclic motif for the formation interpenetrated
 coordination polymers
;
_journal_issue 17
_journal_name_full CrystEngComm
_journal_page_first 2402
_journal_paper_doi 10.1039/C7CE00498B
_journal_volume 19
_journal_year 2017
_chemical_absolute_configuration syn
_chemical_formula_moiety 'C88 H48 Cd2 N12 O24'
_chemical_formula_sum 'C88 H48 Cd2 N12 O24'
_chemical_formula_weight 1882.18
_space_group_crystal_system monoclinic
_space_group_IT_number 4
_space_group_name_Hall 'P 2yb'
_space_group_name_H-M_alt 'P 1 21 1'
_symmetry_space_group_name_Hall 'P 2yb'
_symmetry_space_group_name_H-M 'P 1 21 1'
_atom_sites_solution_hydrogens geom
_atom_sites_solution_primary direct
_audit_creation_date 2017-03-10
_audit_creation_method
;
Olex2 1.2
(compiled 2017.03.02 svn.r3394 for OlexSys, GUI svn.r5324)
;
_audit_update_record
;
2017-03-13 deposited with the CCDC.
2017-03-28 downloaded from the CCDC.
;
_cell_angle_alpha 90
_cell_angle_beta 107.96(3)
_cell_angle_gamma 90
_cell_formula_units_Z 2
_cell_length_a 15.369(3)
_cell_length_b 17.967(4)
_cell_length_c 18.470(4)
_cell_measurement_reflns_used 121534
_cell_measurement_temperature 100
_cell_measurement_theta_max 27.894
_cell_measurement_theta_min 1.159
_cell_volume 4852(2)
_computing_cell_refinement 'XDS (Kabsch, 1993)'
_computing_data_collection 'BluIce (McPhillips, 2002)'
_computing_data_reduction 'XDS (Kabsch, 1993)'
_computing_molecular_graphics 'Olex2 (Dolomanov et al., 2009)'
_computing_publication_material 'Olex2 (Dolomanov et al., 2009)'
_computing_structure_refinement 'ShelXL (Sheldrick, 2015)'
_computing_structure_solution 'ShelXS (Sheldrick, 2008)'
_diffrn_ambient_temperature 100
_diffrn_measured_fraction_theta_full 0.992
_diffrn_measured_fraction_theta_max 0.992
_diffrn_measurement_device_type 'ADSC Quantum 210r'
_diffrn_measurement_method 'Phi Scan'
_diffrn_radiation_monochromator 'Silicon Double Crystal'
_diffrn_radiation_type Synchrotron
_diffrn_radiation_wavelength 0.7108
_diffrn_reflns_av_R_equivalents 0.0795
_diffrn_reflns_av_unetI/netI 0.0461
_diffrn_reflns_Laue_measured_fraction_full 0.992
_diffrn_reflns_Laue_measured_fraction_max 0.992
_diffrn_reflns_limit_h_max 20
_diffrn_reflns_limit_h_min -20
_diffrn_reflns_limit_k_max 23
_diffrn_reflns_limit_k_min -23
_diffrn_reflns_limit_l_max 23
_diffrn_reflns_limit_l_min -24
_diffrn_reflns_number 121534
_diffrn_reflns_point_group_measured_fraction_full 0.991
_diffrn_reflns_point_group_measured_fraction_max 0.990
_diffrn_reflns_theta_full 26.000
_diffrn_reflns_theta_max 27.897
_diffrn_reflns_theta_min 1.159
_diffrn_source 'MX1 beamline Australian Synchrotron'
_exptl_absorpt_coefficient_mu 0.512
_exptl_absorpt_correction_type none
_exptl_crystal_colour 'clear yellow'
_exptl_crystal_colour_lustre clear
_exptl_crystal_colour_primary yellow
_exptl_crystal_density_diffrn 1.288
_exptl_crystal_description block
_exptl_crystal_F_000 1896
_exptl_crystal_size_max 0.02
_exptl_crystal_size_mid 0.02
_exptl_crystal_size_min 0.01
_refine_diff_density_max 0.798
_refine_diff_density_min -1.126
_refine_diff_density_rms 0.059
_refine_ls_abs_structure_details
;
 Flack x determined using 8712 quotients [(I+)-(I-)]/[(I+)+(I-)]
 (Parsons, Flack and Wagner, Acta Cryst. B69 (2013) 249-259).
# SQUEEZE RESULTS (Version = 100215)
# Note: Data are Listed for all Voids in the P1 Unit Cell
# i.e. Centre of Gravity, Solvent Accessible Volume,
# Recovered number of Electrons in the Void and
# Details about the Squeezed Material
loop_
  _platon_squeeze_void_nr
  _platon_squeeze_void_average_x
  _platon_squeeze_void_average_y
  _platon_squeeze_void_average_z
  _platon_squeeze_void_volume
  _platon_squeeze_void_count_electrons
  _platon_squeeze_void_content
   1 -0.063 -0.049  0.179       720       163 ' '
   2 -0.068  0.451  0.690       720       162 ' '
   3  0.390  0.101  0.027         6         0 ' '
   4  0.610  0.601  0.973         8         0 ' '
_platon_squeeze_void_probe_radius                  1.20
_platon_squeeze_details                          The crystals of 7 could not be obtained phase pure, so it is not possible to determine the exact solvent composition in the pores. However as each assymetric unit contains a void filled with 162 or 163 electrons, this can be equated to 4 DMF molecules (160 electrons) per asymmetric unit. 
;
_refine_ls_abs_structure_Flack 0.082(10)
_refine_ls_extinction_method none
_refine_ls_goodness_of_fit_ref 1.062
_refine_ls_hydrogen_treatment constr
_refine_ls_matrix_type full
_refine_ls_number_parameters 1138
_refine_ls_number_reflns 22959
_refine_ls_number_restraints 148
_refine_ls_restrained_S_all 1.110
_refine_ls_R_factor_all 0.0552
_refine_ls_R_factor_gt 0.0488
_refine_ls_shift/su_max 0.003
_refine_ls_shift/su_mean 0.000
_refine_ls_structure_factor_coef Fsqd
_refine_ls_weighting_details 'w=1/[\s^2^(Fo^2^)+(0.0799P)^2^+1.5722P] where P=(Fo^2^+2Fc^2^)/3'
_refine_ls_weighting_scheme calc
_refine_ls_wR_factor_gt 0.1355
_refine_ls_wR_factor_ref 0.1402
_reflns_Friedel_coverage 0.934
_reflns_Friedel_fraction_full 0.990
_reflns_Friedel_fraction_max 0.988
_reflns_number_gt 19973
_reflns_number_total 22959
_reflns_threshold_expression 'I > 2\s(I)'
_cod_data_source_file c7ce00498b2.cif
_cod_data_source_block 7
_cod_original_cell_volume 4851.6(19)
_cod_database_code 7228219
_shelx_shelxl_version_number 2016/6
_shelx_space_group_comment
;
The symmetry employed for this shelxl refinement is uniquely defined
by the following loop, which should always be used as a source of
symmetry information in preference to the above space-group names.
They are only intended as comments.
;
_olex2_refinement_description
;
1. Fixed Uiso
 At 1.2 times of:
  All C(H) groups
 At 1.5 times of:
  All C(H,H,H) groups
2. Restrained distances
 C10-C18
 1.48 with sigma of 0.02
 C30-C38
 1.48 with sigma of 0.01
 C20-C19 = C21-C19
 1.5 with sigma of 0.005
3. Rigid bond restraints
 N9, C66, C67, C68, C69, C70
 with sigma for 1-2 distances of 0.01 and sigma for 1-3 distances of 0.01
 N5, N6, C42, C43, C44, C45, C46
 with sigma for 1-2 distances of 0.001 and sigma for 1-3 distances of 0.001
 C47, C48, C49, C50, C51, C52, C53, C54, C55, C56, C57, C58
 with sigma for 1-2 distances of 0.001 and sigma for 1-3 distances of 0.001
 N8, C61, C62, C63, C64, C65
 with sigma for 1-2 distances of 0.001 and sigma for 1-3 distances of 0.001
 N4, C37
 with sigma for 1-2 distances of 0.001 and sigma for 1-3 distances of 0.001
4. Uiso/Uaniso restraints and constraints
Uanis(C73) \\sim Ueq: with sigma of 0.01 and sigma for terminal atoms of 0.02
Uanis(C66) \\sim Ueq, Uanis(C67) \\sim Ueq: with sigma of 0.01 and sigma for
terminal atoms of 0.02
Uanis(C44) \\sim Ueq: with sigma of 0.01 and sigma for terminal atoms of 0.02
Uanis(C46) \\sim Ueq, Uanis(C45) \\sim Ueq: with sigma of 0.005 and sigma for
terminal atoms of 0.02
Uanis(C54) \\sim Ueq: with sigma of 0.1 and sigma for terminal atoms of 0.2
Uanis(C64) \\sim Ueq, Uanis(C65) \\sim Ueq: with sigma of 0.1 and sigma for
terminal atoms of 0.2
Uanis(C87) \\sim Ueq, Uanis(C86) \\sim Ueq: with sigma of 0.01 and sigma for
terminal atoms of 0.02
Uanis(C20) \\sim Ueq: with sigma of 0.01 and sigma for terminal atoms of 0.02
5.a Ternary CH refined with riding coordinates:
 C2(H2), C19(H19), C23(H23), C39(H39)
5.b Me refined with riding coordinates:
 C20(H20A,H20B,H20C)
5.c Aromatic/amide H refined with riding coordinates:
 C7(H7), C9(H9), C14(H14), C15(H15), C28(H28), C29(H29), C34(H34), C35(H35),
 C42(H42), C43(H43), C45(H45), C46(H46), C50(H50), C51(H51), C56(H56), C57(H57),
  C61(H61), C62(H62), C64(H64), C65(H65), C66(H66), C67(H67), C69(H69),
 C70(H70), C74(H74), C75(H75), C80(H80), C82(H82), C86(H86), C87(H87), C89(H89),
  C90(H90)
5.d Idealised Me refined as rotating group:
 C3(H3A,H3B,H3C), C24(H24A,H24B,H24C), C40(H40A,H40B,H40C)
;
_olex2_submission_special_instructions 'No special instructions were received'

loop_
_space_group_symop_operation_xyz
'x, y, z'
'-x, y+1/2, -z'

loop_
_atom_site_label
_atom_site_type_symbol
_atom_site_fract_x
_atom_site_fract_y
_atom_site_fract_z
_atom_site_U_iso_or_equiv
_atom_site_adp_type
_atom_site_occupancy
_atom_site_site_symmetry_order
_atom_site_calc_flag
_atom_site_refinement_flags_posn
_atom_site_refinement_flags_adp
Cd1 Cd -0.58998(2) 0.38237(2) -0.21161(2) 0.05945(13) Uani 1 1 d . .
Cd2 Cd -0.40768(2) 0.51946(2) -0.27732(2) 0.05674(12) Uani 1 1 d . .
O1 O -0.3641(4) 0.4038(3) -0.2921(3) 0.0753(14) Uani 1 1 d . .
O2 O -0.4983(4) 0.3634(4) -0.2840(3) 0.098(2) Uani 1 1 d . .
O3 O -0.2968(4) 0.2871(4) -0.1637(4) 0.0964(17) Uani 1 1 d . .
O4 O -0.2957(4) 0.2519(3) -0.4073(4) 0.0918(16) Uani 1 1 d . .
O5 O 0.1832(5) 0.2093(5) -0.2737(6) 0.143(4) Uani 1 1 d . .
O6 O 0.1779(4) 0.2441(5) -0.0350(5) 0.147(4) Uani 1 1 d . .
O7 O 0.3878(3) 0.2508(3) -0.1927(4) 0.0871(16) Uani 1 1 d . .
O8 O 0.2966(4) 0.3361(3) -0.1607(3) 0.0819(14) Uani 1 1 d . .
O9 O 0.3533(4) 0.5004(3) -0.2052(3) 0.0941(19) Uani 1 1 d . .
O10 O 0.4957(4) 0.5243(4) -0.2067(3) 0.0970(19) Uani 1 1 d . .
O11 O 0.2789(6) 0.6386(8) -0.3641(7) 0.176(5) Uani 1 1 d . .
O12 O 0.3122(4) 0.6314(3) -0.1100(4) 0.0980(18) Uani 1 1 d . .
O13 O -0.1615(4) 0.7009(4) -0.1978(5) 0.110(2) Uani 1 1 d . .
O14 O -0.2003(4) 0.6591(5) -0.4464(4) 0.116(2) Uani 1 1 d . .
O15 O -0.2996(3) 0.5779(3) -0.3252(3) 0.0746(12) Uani 1 1 d . .
O16 O -0.3917(3) 0.6520(3) -0.2884(3) 0.0723(13) Uani 1 1 d . .
O17 O -0.1567(5) 0.3317(4) 0.0511(3) 0.119(3) Uani 1 1 d . .
O18 O -0.3735(4) 0.3486(4) 0.1715(4) 0.118(3) Uani 1 1 d . .
O19 O 0.1865(3) 0.3791(4) 0.4016(3) 0.0900(16) Uani 1 1 d . .
O20 O -0.0208(5) 0.3278(6) 0.5235(4) 0.146(4) Uani 1 1 d . .
O21 O 0.1587(4) 0.5542(4) 0.4612(3) 0.110(2) Uani 1 1 d . .
O22 O 0.3713(4) 0.5556(4) 0.3404(3) 0.116(3) Uani 1 1 d . .
O23 O 0.0227(5) 0.5725(5) -0.0143(4) 0.139(3) Uani 1 1 d . .
O24 O -0.1820(3) 0.5062(3) 0.1065(3) 0.0900(17) Uani 1 1 d . .
N1 N -0.2977(3) 0.2643(3) -0.2856(4) 0.0751(16) Uani 1 1 d . .
N2 N 0.1783(5) 0.2200(5) -0.1563(8) 0.125(4) Uani 1 1 d . .
N3 N 0.2981(4) 0.6403(4) -0.2380(5) 0.0851(18) Uani 1 1 d . .
N4 N -0.1794(4) 0.6909(4) -0.3233(5) 0.0901(18) Uani 1 1 d . U
N5 N -0.4682(4) 0.3671(4) -0.0991(3) 0.0772(16) Uani 1 1 d . U
N6 N -0.2643(5) 0.3417(4) 0.1099(4) 0.090(2) Uani 1 1 d . U
N7 N 0.0836(4) 0.3528(4) 0.4629(3) 0.088(2) Uani 1 1 d . .
N8 N 0.2908(4) 0.3734(5) 0.6703(3) 0.0800(17) Uani 1 1 d . U
N9 N 0.4744(3) 0.5315(4) 0.6096(3) 0.0710(16) Uani 1 1 d . U
N10 N 0.2646(5) 0.5521(4) 0.3992(3) 0.088(2) Uani 1 1 d . .
N11 N -0.0793(4) 0.5420(3) 0.0474(3) 0.086(2) Uani 1 1 d . .
N12 N -0.2935(4) 0.5250(5) -0.1606(3) 0.0728(15) Uani 1 1 d . .
C1 C -0.4205(6) 0.3552(5) -0.2919(4) 0.077(2) Uani 1 1 d . .
C2 C -0.3945(4) 0.2751(4) -0.3117(6) 0.080(2) Uani 1 1 d . .
H2 H -0.412996 0.272637 -0.368539 0.096 Uiso 1 1 calc R .
C3 C -0.4486(6) 0.2137(5) -0.2869(8) 0.121(4) Uani 1 1 d . .
H3A H -0.432534 0.165285 -0.303633 0.181 Uiso 1 1 calc GR .
H3B H -0.514236 0.222614 -0.309938 0.181 Uiso 1 1 calc GR .
H3C H -0.433428 0.214040 -0.231354 0.181 Uiso 1 1 calc GR .
C4 C -0.2538(5) 0.2550(4) -0.3412(5) 0.0726(18) Uani 1 1 d . .
C5 C -0.2545(4) 0.2724(4) -0.2052(5) 0.0721(17) Uani 1 1 d . .
C6 C -0.1547(5) 0.2638(4) -0.1798(5) 0.0749(18) Uani 1 1 d . .
C7 C -0.1074(5) 0.2690(5) -0.1018(5) 0.089(2) Uani 1 1 d . .
H7 H -0.139871 0.278209 -0.066444 0.107 Uiso 1 1 calc R .
C9 C -0.0115(6) 0.2607(5) -0.0760(6) 0.100(3) Uani 1 1 d . .
H9 H 0.021615 0.265477 -0.023457 0.120 Uiso 1 1 calc R .
C10 C 0.0340(5) 0.2450(5) -0.1298(6) 0.091(3) Uani 1 1 d D .
C11 C -0.0097(4) 0.2410(4) -0.2067(5) 0.078(2) Uani 1 1 d . .
C12 C -0.1079(4) 0.2509(3) -0.2342(4) 0.0658(16) Uani 1 1 d . .
C13 C -0.1523(4) 0.2477(4) -0.3134(5) 0.0709(17) Uani 1 1 d . .
C14 C -0.1041(6) 0.2358(5) -0.3634(6) 0.095(3) Uani 1 1 d . .
H14 H -0.135574 0.233510 -0.416367 0.113 Uiso 1 1 calc R .
C15 C -0.0081(5) 0.2270(5) -0.3373(7) 0.093(3) Uani 1 1 d . .
H15 H 0.025284 0.219405 -0.372193 0.111 Uiso 1 1 calc R .
C16 C 0.0351(5) 0.2294(4) -0.2617(7) 0.092(3) Uani 1 1 d . .
C17 C 0.1360(6) 0.2207(5) -0.2359(9) 0.111(4) Uani 1 1 d . .
C18 C 0.1372(6) 0.2379(6) -0.1014(8) 0.116(4) Uani 1 1 d D .
C19 C 0.2807(6) 0.2105(5) -0.1285(9) 0.146(6) Uani 1 1 d D .
H19 H 0.300412 0.220341 -0.072503 0.176 Uiso 1 1 calc R .
C20 C 0.3102(7) 0.1321(5) -0.1383(12) 0.210(8) Uani 1 1 d D U
H20A H 0.377111 0.128882 -0.119474 0.316 Uiso 1 1 calc R .
H20B H 0.283943 0.097703 -0.109485 0.316 Uiso 1 1 calc R .
H20C H 0.288818 0.118630 -0.192365 0.316 Uiso 1 1 calc R .
C21 C 0.3244(5) 0.2701(4) -0.1635(5) 0.083(2) Uani 1 1 d D .
C22 C 0.4163(5) 0.5445(6) -0.2108(4) 0.078(2) Uani 1 1 d . .
C23 C 0.3985(5) 0.6255(5) -0.2245(6) 0.094(3) Uani 1 1 d . .
H23 H 0.413832 0.639520 -0.271504 0.113 Uiso 1 1 calc R .
C24 C 0.4601(6) 0.6693(7) -0.1582(10) 0.168(7) Uani 1 1 d . .
H24A H 0.455549 0.722437 -0.170795 0.252 Uiso 1 1 calc GR .
H24B H 0.523507 0.652820 -0.148100 0.252 Uiso 1 1 calc GR .
H24C H 0.441000 0.660971 -0.112887 0.252 Uiso 1 1 calc GR .
C25 C 0.2444(8) 0.6431(7) -0.3128(7) 0.118(4) Uani 1 1 d . .
C26 C 0.2637(5) 0.6387(4) -0.1773(5) 0.0754(19) Uani 1 1 d . .
C27 C 0.1624(4) 0.6504(4) -0.1948(4) 0.0682(15) Uani 1 1 d . .
C28 C 0.1206(5) 0.6562(4) -0.1365(4) 0.0743(18) Uani 1 1 d . .
H28 H 0.156878 0.652030 -0.084748 0.089 Uiso 1 1 calc R .
C29 C 0.0281(5) 0.6676(5) -0.1544(5) 0.0798(19) Uani 1 1 d . .
H29 H 0.001829 0.673842 -0.114436 0.096 Uiso 1 1 calc R .
C30 C -0.0287(5) 0.6704(4) -0.2301(4) 0.0739(18) Uani 1 1 d D .
C31 C 0.0098(5) 0.6609(4) -0.2875(4) 0.0717(17) Uani 1 1 d . .
C32 C 0.1047(5) 0.6529(4) -0.2715(4) 0.0717(17) Uani 1 1 d . .
C33 C 0.1433(5) 0.6460(5) -0.3310(5) 0.081(2) Uani 1 1 d . .
C34 C 0.0840(7) 0.6452(7) -0.4057(6) 0.105(3) Uani 1 1 d . .
H34 H 0.108315 0.640635 -0.446969 0.126 Uiso 1 1 calc R .
C35 C -0.0076(6) 0.6508(6) -0.4198(5) 0.094(2) Uani 1 1 d . .
H35 H -0.045772 0.648910 -0.471219 0.112 Uiso 1 1 calc R .
C36 C -0.0470(5) 0.6588(5) -0.3653(5) 0.083(2) Uani 1 1 d . .
C37 C -0.1478(5) 0.6689(6) -0.3845(5) 0.092(2) Uani 1 1 d . U
C38 C -0.1292(5) 0.6892(5) -0.2478(7) 0.095(3) Uani 1 1 d D .
C39 C -0.2779(5) 0.7092(5) -0.3364(7) 0.098(3) Uani 1 1 d . .
H39 H -0.278471 0.749521 -0.299266 0.118 Uiso 1 1 calc R .
C40 C -0.3332(6) 0.7389(7) -0.4140(8) 0.135(5) Uani 1 1 d . .
H40A H -0.360764 0.697214 -0.447485 0.203 Uiso 1 1 calc GR .
H40B H -0.292957 0.766848 -0.436270 0.203 Uiso 1 1 calc GR .
H40C H -0.381586 0.771777 -0.408389 0.203 Uiso 1 1 calc GR .
C41 C -0.3259(5) 0.6415(4) -0.3130(4) 0.0739(19) Uani 1 1 d . .
C42 C -0.4373(4) 0.3012(4) -0.0740(4) 0.0681(16) Uani 1 1 d . U
H42 H -0.463109 0.259237 -0.104309 0.082 Uiso 1 1 calc R .
C43 C -0.3690(4) 0.2891(4) -0.0056(4) 0.0721(17) Uani 1 1 d . U
H43 H -0.346810 0.240379 0.009687 0.087 Uiso 1 1 calc R .
C44 C -0.3350(6) 0.3494(4) 0.0387(4) 0.089(2) Uani 1 1 d . U
C45 C -0.3708(7) 0.4190(5) 0.0175(5) 0.115(3) Uani 1 1 d . U
H45 H -0.352671 0.461003 0.049934 0.138 Uiso 1 1 calc R .
C46 C -0.4368(7) 0.4246(5) -0.0561(5) 0.114(3) Uani 1 1 d . U
H46 H -0.458751 0.472578 -0.074655 0.137 Uiso 1 1 calc R .
C47 C -0.1728(6) 0.3389(4) 0.1102(4) 0.093(2) Uani 1 1 d . U
C48 C -0.2917(6) 0.3435(5) 0.1762(5) 0.101(3) Uani 1 1 d . U
C49 C -0.2162(5) 0.3382(5) 0.2505(5) 0.0955(18) Uani 1 1 d . U
C50 C -0.2371(7) 0.3294(8) 0.3146(6) 0.134(4) Uani 1 1 d . U
H50 H -0.299503 0.321795 0.310708 0.161 Uiso 1 1 calc R .
C51 C -0.1720(6) 0.3308(7) 0.3890(6) 0.126(4) Uani 1 1 d . U
H51 H -0.188785 0.326482 0.434183 0.151 Uiso 1 1 calc R .
C52 C -0.0794(6) 0.3391(5) 0.3892(4) 0.100(2) Uani 1 1 d . U
C53 C -0.0569(5) 0.3468(4) 0.3228(4) 0.0801(13) Uani 1 1 d . U
C54 C -0.1262(5) 0.3437(4) 0.2510(4) 0.0824(14) Uani 1 1 d . U
C55 C -0.1022(5) 0.3443(4) 0.1852(4) 0.0858(14) Uani 1 1 d . U
C56 C -0.0121(6) 0.3526(4) 0.1872(4) 0.0920(16) Uani 1 1 d . U
H56 H 0.003369 0.353469 0.141223 0.110 Uiso 1 1 calc R .
C57 C 0.0573(5) 0.3600(4) 0.2583(4) 0.0846(15) Uani 1 1 d . U
H57 H 0.118979 0.368303 0.260178 0.102 Uiso 1 1 calc R .
C58 C 0.0345(5) 0.3550(4) 0.3233(4) 0.0809(14) Uani 1 1 d . U
C59 C 0.1077(5) 0.3636(4) 0.3973(4) 0.081(2) Uani 1 1 d . .
C60 C -0.0080(6) 0.3392(7) 0.4632(5) 0.112(4) Uani 1 1 d . .
C61 C 0.2776(5) 0.3103(5) 0.6328(4) 0.089(3) Uani 1 1 d . U
H61 H 0.317341 0.269788 0.653047 0.107 Uiso 1 1 calc R .
C62 C 0.2082(5) 0.3004(5) 0.5650(4) 0.093(3) Uani 1 1 d . U
H62 H 0.199534 0.253880 0.539268 0.112 Uiso 1 1 calc R .
C63 C 0.1545(5) 0.3577(5) 0.5372(4) 0.086(2) Uani 1 1 d . U
C64 C 0.1626(8) 0.4223(6) 0.5759(6) 0.147(6) Uani 1 1 d . U
H64 H 0.119999 0.461841 0.559401 0.176 Uiso 1 1 calc R .
C65 C 0.2384(9) 0.4277(6) 0.6424(6) 0.160(7) Uani 1 1 d . U
H65 H 0.250797 0.474391 0.667627 0.192 Uiso 1 1 calc R .
C66 C 0.4181(7) 0.4726(5) 0.5789(5) 0.111(3) Uani 1 1 d . U
H66 H 0.426038 0.426762 0.605780 0.133 Uiso 1 1 calc R .
C67 C 0.3504(7) 0.4787(5) 0.5102(5) 0.120(4) Uani 1 1 d . U
H67 H 0.313013 0.436911 0.489774 0.144 Uiso 1 1 calc R .
C68 C 0.3363(6) 0.5451(4) 0.4706(4) 0.081(2) Uani 1 1 d . U
C69 C 0.3820(5) 0.6048(4) 0.5066(4) 0.077(2) Uani 1 1 d . U
H69 H 0.367410 0.653146 0.485555 0.092 Uiso 1 1 calc R .
C70 C 0.4512(5) 0.5948(4) 0.5752(4) 0.079(2) Uani 1 1 d . U
H70 H 0.484024 0.637686 0.598636 0.095 Uiso 1 1 calc R .
C71 C 0.1736(5) 0.5522(4) 0.4031(4) 0.085(2) Uani 1 1 d . .
C72 C 0.2926(6) 0.5548(5) 0.3354(4) 0.093(3) Uani 1 1 d . .
C73 C 0.2209(5) 0.5595(5) 0.2602(4) 0.090(2) Uani 1 1 d . U
C74 C 0.2409(6) 0.5709(6) 0.1954(5) 0.114(4) Uani 1 1 d . .
H74 H 0.302567 0.579338 0.197407 0.136 Uiso 1 1 calc R .
C75 C 0.1711(6) 0.5707(7) 0.1236(5) 0.128(5) Uani 1 1 d . .
H75 H 0.186847 0.578257 0.078313 0.153 Uiso 1 1 calc R .
C76 C 0.0815(6) 0.5596(5) 0.1196(4) 0.097(3) Uani 1 1 d . .
C77 C 0.0571(5) 0.5511(4) 0.1883(4) 0.081(2) Uani 1 1 d . .
C78 C 0.1266(5) 0.5529(4) 0.2603(4) 0.077(2) Uani 1 1 d . .
C79 C 0.1023(5) 0.5470(4) 0.3263(4) 0.079(2) Uani 1 1 d . .
C80 C 0.0112(5) 0.5391(4) 0.3241(4) 0.079(2) Uani 1 1 d . .
H80 H -0.005147 0.538577 0.369731 0.095 Uiso 1 1 calc R .
C82 C -0.0558(5) 0.5321(4) 0.2529(3) 0.081(2) Uani 1 1 d . .
H82 H -0.117617 0.523403 0.250656 0.097 Uiso 1 1 calc R .
C83 C -0.0334(5) 0.5375(3) 0.1856(4) 0.077(2) Uani 1 1 d . .
C84 C -0.1049(5) 0.5274(4) 0.1114(4) 0.081(2) Uani 1 1 d . .
C85 C 0.0110(6) 0.5593(6) 0.0443(5) 0.103(3) Uani 1 1 d . .
C86 C -0.2408(8) 0.4651(6) -0.1285(6) 0.129(4) Uani 1 1 d . U
H86 H -0.254006 0.418614 -0.153944 0.155 Uiso 1 1 calc R .
C87 C -0.1698(8) 0.4682(6) -0.0614(6) 0.143(5) Uani 1 1 d . U
H87 H -0.135550 0.425064 -0.040514 0.171 Uiso 1 1 calc R .
C88 C -0.1504(5) 0.5359(4) -0.0259(4) 0.082(2) Uani 1 1 d . .
C89 C -0.1977(6) 0.5960(4) -0.0588(4) 0.086(2) Uani 1 1 d . .
H89 H -0.182650 0.643984 -0.036953 0.103 Uiso 1 1 calc R .
C90 C -0.2692(5) 0.5865(4) -0.1258(4) 0.080(2) Uani 1 1 d . .
H90 H -0.302920 0.629609 -0.147643 0.096 Uiso 1 1 calc R .

loop_
_atom_site_aniso_label
_atom_site_aniso_U_11
_atom_site_aniso_U_22
_atom_site_aniso_U_33
_atom_site_aniso_U_23
_atom_site_aniso_U_13
_atom_site_aniso_U_12
Cd1 0.0384(2) 0.0715(3) 0.04406(17) 0.00665(17) -0.02305(14) -0.00655(17)
Cd2 0.03827(19) 0.0667(2) 0.04084(16) 0.00315(15) -0.02366(13) -0.00270(16)
O1 0.072(3) 0.065(3) 0.063(3) -0.0075(19) -0.017(2) -0.003(2)
O2 0.066(3) 0.146(6) 0.062(3) 0.007(3) -0.008(2) 0.047(3)
O3 0.079(3) 0.096(4) 0.115(5) 0.029(3) 0.031(3) 0.027(3)
O4 0.067(3) 0.092(4) 0.100(4) -0.031(3) 0.002(3) -0.008(3)
O5 0.064(4) 0.121(6) 0.255(11) -0.060(6) 0.063(5) -0.032(4)
O6 0.064(3) 0.174(7) 0.167(7) 0.113(7) -0.015(4) -0.002(4)
O7 0.039(2) 0.080(3) 0.117(4) 0.007(3) -0.013(3) -0.008(2)
O8 0.065(3) 0.075(3) 0.092(4) 0.015(3) 0.005(3) 0.002(2)
O9 0.080(4) 0.075(4) 0.085(3) -0.006(2) -0.035(3) -0.001(3)
O10 0.097(4) 0.123(4) 0.054(2) 0.009(3) -0.002(2) 0.065(4)
O11 0.114(6) 0.239(13) 0.203(10) -0.039(9) 0.089(7) 0.006(7)
O12 0.068(3) 0.079(3) 0.109(4) -0.013(3) -0.028(3) 0.007(2)
O13 0.056(3) 0.104(5) 0.168(7) -0.027(4) 0.029(4) -0.011(3)
O14 0.061(3) 0.135(5) 0.114(5) 0.044(4) -0.030(3) -0.016(3)
O15 0.049(2) 0.074(3) 0.090(3) -0.004(2) 0.005(2) -0.007(2)
O16 0.048(2) 0.078(3) 0.069(3) -0.004(2) -0.013(2) -0.002(2)
O17 0.111(5) 0.117(5) 0.070(3) -0.032(3) -0.061(3) 0.047(4)
O18 0.079(4) 0.138(6) 0.084(4) 0.036(4) -0.053(3) -0.026(4)
O19 0.069(3) 0.095(3) 0.066(2) -0.032(3) -0.038(2) 0.018(3)
O20 0.086(4) 0.227(9) 0.077(4) 0.041(5) -0.046(3) -0.034(5)
O21 0.095(4) 0.134(5) 0.055(3) -0.030(3) -0.043(3) 0.042(4)
O22 0.073(3) 0.154(6) 0.077(3) 0.043(3) -0.041(3) -0.053(4)
O23 0.116(6) 0.176(7) 0.068(4) 0.046(4) -0.055(4) -0.048(5)
O24 0.059(2) 0.096(4) 0.074(3) -0.026(3) -0.039(2) 0.025(2)
N1 0.040(2) 0.065(3) 0.115(5) -0.009(3) 0.015(3) 0.005(2)
N2 0.045(3) 0.092(5) 0.221(11) 0.059(6) 0.015(5) -0.008(3)
N3 0.049(3) 0.078(4) 0.115(5) 0.006(3) 0.005(3) 0.008(3)
N4 0.051(3) 0.073(4) 0.125(5) 0.019(3) -0.005(3) -0.001(3)
N5 0.051(3) 0.079(3) 0.065(3) 0.019(2) -0.035(2) -0.020(2)
N6 0.087(4) 0.065(3) 0.067(3) 0.012(2) -0.053(3) -0.015(3)
N7 0.073(4) 0.097(5) 0.054(3) -0.003(3) -0.041(3) 0.002(3)
N8 0.056(3) 0.097(4) 0.056(3) -0.002(2) -0.029(2) 0.012(3)
N9 0.047(2) 0.081(4) 0.056(2) 0.019(3) -0.028(2) -0.013(3)
N10 0.079(4) 0.071(3) 0.062(3) 0.009(2) -0.053(3) -0.013(3)
N11 0.071(4) 0.078(4) 0.060(3) 0.002(2) -0.052(3) -0.001(3)
N12 0.060(3) 0.078(3) 0.049(2) -0.009(3) -0.030(2) -0.003(3)
C1 0.074(5) 0.076(5) 0.062(4) 0.008(3) -0.007(3) 0.030(4)
C2 0.040(3) 0.069(4) 0.129(7) -0.011(4) 0.023(4) -0.006(3)
C3 0.058(4) 0.069(5) 0.233(14) 0.002(6) 0.043(6) -0.011(3)
C4 0.052(3) 0.054(3) 0.098(5) -0.017(3) 0.002(3) -0.001(3)
C5 0.042(3) 0.063(3) 0.104(5) 0.007(3) 0.013(3) 0.008(2)
C6 0.052(3) 0.059(3) 0.100(5) 0.016(3) 0.005(3) -0.001(3)
C7 0.061(4) 0.093(5) 0.108(6) 0.032(4) 0.015(4) 0.012(4)
C9 0.070(5) 0.092(6) 0.110(6) 0.038(5) -0.012(4) 0.001(4)
C10 0.048(3) 0.078(5) 0.130(7) 0.042(5) 0.001(4) 0.005(3)
C11 0.045(3) 0.047(3) 0.130(6) 0.013(3) 0.009(4) -0.008(3)
C12 0.044(3) 0.045(3) 0.097(4) 0.007(3) 0.004(3) -0.008(2)
C13 0.046(3) 0.050(3) 0.111(5) -0.008(3) 0.016(3) -0.005(2)
C14 0.078(5) 0.072(5) 0.124(7) -0.024(4) 0.018(5) -0.018(4)
C15 0.058(4) 0.070(5) 0.152(9) -0.026(5) 0.033(5) -0.016(3)
C16 0.047(3) 0.055(4) 0.171(9) 0.014(4) 0.031(5) -0.008(3)
C17 0.055(5) 0.070(5) 0.198(12) 0.013(6) 0.024(7) -0.006(4)
C18 0.054(4) 0.087(6) 0.181(11) 0.070(7) -0.001(6) 0.005(4)
C19 0.053(4) 0.102(7) 0.268(17) 0.089(9) 0.027(7) 0.003(4)
C20 0.070(6) 0.091(7) 0.46(2) 0.094(11) 0.066(10) 0.009(5)
C21 0.046(3) 0.073(4) 0.111(6) 0.015(4) -0.005(3) -0.018(3)
C22 0.054(4) 0.093(6) 0.062(4) -0.007(3) -0.019(3) 0.014(3)
C23 0.061(4) 0.058(4) 0.172(10) -0.002(4) 0.050(5) 0.008(3)
C24 0.049(4) 0.121(8) 0.32(2) -0.102(11) 0.039(8) -0.009(5)
C25 0.092(7) 0.129(9) 0.133(9) 0.001(7) 0.036(7) 0.022(6)
C26 0.053(3) 0.058(4) 0.094(5) -0.002(3) -0.008(3) 0.002(3)
C27 0.050(3) 0.063(3) 0.076(4) 0.002(3) -0.003(3) -0.004(3)
C28 0.057(3) 0.064(4) 0.083(4) 0.008(3) -0.006(3) -0.012(3)
C29 0.062(4) 0.076(5) 0.100(5) 0.007(4) 0.022(4) -0.005(3)
C30 0.055(4) 0.067(4) 0.084(4) -0.005(3) -0.002(3) -0.009(3)
C31 0.055(3) 0.056(3) 0.089(5) 0.012(3) -0.001(3) 0.001(3)
C32 0.056(3) 0.064(4) 0.081(4) 0.007(3) -0.001(3) 0.006(3)
C33 0.057(4) 0.090(5) 0.082(5) 0.006(4) 0.003(3) 0.014(3)
C34 0.100(7) 0.126(8) 0.089(6) 0.008(5) 0.028(5) 0.018(6)
C35 0.077(5) 0.103(6) 0.082(5) 0.013(4) -0.004(4) 0.005(4)
C36 0.056(4) 0.069(4) 0.097(5) 0.016(4) -0.015(3) -0.012(3)
C37 0.056(4) 0.097(6) 0.098(5) 0.030(4) -0.015(3) -0.012(4)
C38 0.057(4) 0.062(4) 0.168(10) -0.002(5) 0.039(6) -0.013(3)
C39 0.044(3) 0.073(5) 0.163(9) 0.008(5) 0.012(4) -0.002(3)
C40 0.056(4) 0.129(8) 0.202(13) 0.090(9) 0.012(6) 0.007(5)
C41 0.044(3) 0.066(4) 0.087(5) -0.001(3) -0.015(3) -0.005(3)
C42 0.044(3) 0.076(2) 0.055(3) 0.001(2) -0.027(2) -0.005(2)
C43 0.056(3) 0.074(3) 0.054(3) 0.005(2) -0.030(2) -0.005(3)
C44 0.080(4) 0.069(2) 0.068(3) 0.014(2) -0.053(3) -0.014(3)
C45 0.119(5) 0.069(2) 0.088(4) 0.012(3) -0.069(3) -0.007(3)
C46 0.105(5) 0.068(2) 0.098(4) 0.022(3) -0.072(3) -0.016(3)
C47 0.100(4) 0.059(3) 0.063(2) -0.012(3) -0.058(3) 0.014(3)
C48 0.077(3) 0.081(4) 0.086(3) 0.028(4) -0.061(3) -0.030(4)
C49 0.076(2) 0.076(4) 0.080(2) 0.024(3) -0.0563(18) -0.018(3)
C50 0.075(3) 0.181(11) 0.091(3) 0.058(6) -0.055(2) -0.042(6)
C51 0.081(3) 0.163(10) 0.083(3) 0.049(6) -0.049(2) -0.034(6)
C52 0.077(2) 0.107(6) 0.0655(18) 0.024(4) -0.054(2) -0.025(4)
C53 0.072(2) 0.057(3) 0.0615(17) -0.003(3) -0.0521(17) -0.003(3)
C54 0.0759(19) 0.056(3) 0.0632(16) 0.005(3) -0.0551(17) -0.001(3)
C55 0.085(2) 0.059(3) 0.0621(17) -0.018(3) -0.0534(18) 0.019(3)
C56 0.088(2) 0.080(4) 0.062(2) -0.017(3) -0.0438(19) 0.026(3)
C57 0.075(2) 0.068(4) 0.067(2) -0.024(3) -0.0417(18) 0.027(3)
C58 0.0699(19) 0.063(3) 0.0626(19) -0.014(3) -0.0488(19) 0.016(3)
C59 0.063(4) 0.072(4) 0.062(4) -0.015(3) -0.045(3) 0.015(3)
C60 0.080(5) 0.133(8) 0.072(5) 0.024(5) -0.052(4) -0.015(5)
C61 0.064(4) 0.104(4) 0.063(4) -0.010(3) -0.033(3) 0.034(4)
C62 0.068(4) 0.103(5) 0.070(4) -0.016(3) -0.035(3) 0.020(4)
C63 0.067(4) 0.103(5) 0.046(3) -0.006(2) -0.043(3) 0.011(3)
C64 0.141(9) 0.096(5) 0.111(7) -0.021(5) -0.099(6) 0.036(5)
C65 0.169(10) 0.096(5) 0.110(7) -0.034(5) -0.110(7) 0.043(6)
C66 0.104(6) 0.087(5) 0.089(5) 0.026(4) -0.049(4) -0.039(4)
C67 0.114(6) 0.078(4) 0.098(5) 0.028(4) -0.068(5) -0.027(4)
C68 0.083(5) 0.070(4) 0.051(3) 0.010(2) -0.038(3) -0.011(3)
C69 0.063(4) 0.065(3) 0.066(4) 0.016(3) -0.032(3) -0.009(3)
C70 0.059(4) 0.076(4) 0.067(4) 0.014(3) -0.031(3) -0.012(3)
C71 0.077(4) 0.070(4) 0.061(4) -0.001(3) -0.046(3) 0.015(3)
C72 0.075(5) 0.090(5) 0.064(4) 0.026(3) -0.049(4) -0.025(4)
C73 0.081(4) 0.080(4) 0.060(3) 0.018(3) -0.049(3) -0.023(4)
C74 0.084(5) 0.126(7) 0.082(5) 0.047(5) -0.046(4) -0.048(5)
C75 0.100(6) 0.156(9) 0.071(5) 0.057(5) -0.056(4) -0.064(6)
C76 0.085(5) 0.097(5) 0.060(4) 0.020(4) -0.048(4) -0.016(4)
C77 0.080(4) 0.056(3) 0.062(3) 0.002(3) -0.044(3) 0.000(3)
C78 0.070(4) 0.056(3) 0.060(3) -0.001(3) -0.045(3) -0.003(3)
C79 0.075(4) 0.054(3) 0.060(3) -0.007(2) -0.049(3) 0.012(3)
C80 0.076(4) 0.068(4) 0.056(3) -0.017(2) -0.033(3) 0.021(3)
C82 0.076(4) 0.071(4) 0.056(3) -0.014(3) -0.038(3) 0.023(3)
C83 0.071(4) 0.051(3) 0.063(3) -0.014(2) -0.045(3) 0.014(3)
C84 0.072(4) 0.066(4) 0.059(3) -0.015(3) -0.047(3) 0.021(3)
C85 0.087(5) 0.105(6) 0.067(4) 0.023(4) -0.051(4) -0.020(5)
C86 0.131(7) 0.089(5) 0.090(5) -0.014(4) -0.078(5) 0.023(5)
C87 0.148(8) 0.084(5) 0.105(6) -0.017(4) -0.096(6) 0.023(5)
C88 0.074(4) 0.071(4) 0.057(3) 0.003(3) -0.044(3) 0.007(3)
C89 0.089(5) 0.072(4) 0.055(3) -0.014(3) -0.039(3) 0.010(4)
C90 0.072(4) 0.075(4) 0.056(3) -0.011(3) -0.034(3) 0.014(3)

loop_
_atom_type_symbol
_atom_type_description
_atom_type_scat_dispersion_real
_atom_type_scat_dispersion_imag
_atom_type_scat_source
C C 0.0030 0.0020 'International Tables Vol C Tables 4.2.6.8 and 6.1.1.4'
H H 0.0000 0.0000 'International Tables Vol C Tables 4.2.6.8 and 6.1.1.4'
Cd Cd -0.8050 1.2290 'International Tables Vol C Tables 4.2.6.8 and 6.1.1.4'
N N 0.0070 0.0030 'International Tables Vol C Tables 4.2.6.8 and 6.1.1.4'
O O 0.0120 0.0060 'International Tables Vol C Tables 4.2.6.8 and 6.1.1.4'

loop_
_geom_angle_atom_site_label_1
_geom_angle_atom_site_label_2
_geom_angle_atom_site_label_3
_geom_angle
_geom_angle_site_symmetry_1
_geom_angle_site_symmetry_3
O2 Cd1 O7 94.5(3) . 1_455
O2 Cd1 O8 148.7(3) . 1_455
O2 Cd1 O9 119.1(3) . 1_455
O2 Cd1 N5 92.0(2) . .
O2 Cd1 N8 83.7(2) . 1_454
O2 Cd1 C21 122.7(3) . 1_455
O7 Cd1 C21 28.7(3) 1_455 1_455
O8 Cd1 O7 56.6(2) 1_455 1_455
O8 Cd1 N8 83.5(2) 1_455 1_454
O8 Cd1 C21 27.9(2) 1_455 1_455
O9 Cd1 O7 144.5(2) 1_455 1_455
O9 Cd1 O8 88.1(2) 1_455 1_455
O9 Cd1 N5 105.8(2) 1_455 .
O9 Cd1 N8 85.0(2) 1_455 1_454
O9 Cd1 C21 116.0(3) 1_455 1_455
N5 Cd1 O7 82.44(19) . 1_455
N5 Cd1 O8 95.2(2) . 1_455
N5 Cd1 N8 169.1(3) . 1_454
N5 Cd1 C21 87.6(2) . 1_455
N8 Cd1 O7 87.9(2) 1_454 1_455
N8 Cd1 C21 86.3(3) 1_454 1_455
O1 Cd2 O10 112.5(3) . 1_455
O1 Cd2 O15 95.5(2) . .
O1 Cd2 O16 150.5(2) . .
O1 Cd2 N9 99.1(2) . 1_454
O1 Cd2 N12 89.1(2) . .
O1 Cd2 C41 123.1(2) . .
O10 Cd2 O15 149.8(2) 1_455 .
O10 Cd2 O16 96.5(3) 1_455 .
O10 Cd2 N9 92.64(19) 1_455 1_454
O10 Cd2 N12 84.6(2) 1_455 .
O10 Cd2 C41 123.1(3) 1_455 .
O15 Cd2 O16 54.96(19) . .
O15 Cd2 C41 27.6(2) . .
O16 Cd2 C41 27.4(2) . .
N9 Cd2 O15 93.78(19) 1_454 .
N9 Cd2 O16 84.44(19) 1_454 .
N9 Cd2 N12 171.8(3) 1_454 .
N9 Cd2 C41 89.9(2) 1_454 .
N12 Cd2 O15 84.9(2) . .
N12 Cd2 O16 88.2(2) . .
N12 Cd2 C41 85.2(2) . .
C1 O1 Cd2 115.1(5) . .
C1 O2 Cd1 151.6(5) . .
C21 O7 Cd1 87.5(4) . 1_655
C21 O8 Cd1 90.8(5) . 1_655
C22 O9 Cd1 104.9(5) . 1_655
C22 O10 Cd2 141.0(5) . 1_655
C41 O15 Cd2 92.0(5) . .
C41 O16 Cd2 89.8(5) . .
C2 N1 C5 115.9(6) . .
C4 N1 C2 117.1(7) . .
C4 N1 C5 126.6(5) . .
C17 N2 C19 116.9(11) . .
C18 N2 C17 126.3(8) . .
C18 N2 C19 116.1(11) . .
C25 N3 C23 116.1(8) . .
C25 N3 C26 123.8(7) . .
C26 N3 C23 119.4(7) . .
C37 N4 C39 120.8(8) . .
C38 N4 C37 125.6(7) . .
C38 N4 C39 113.2(9) . .
C42 N5 Cd1 121.5(4) . .
C46 N5 Cd1 119.5(5) . .
C46 N5 C42 118.5(5) . .
C47 N6 C44 118.8(8) . .
C47 N6 C48 124.3(6) . .
C48 N6 C44 116.7(8) . .
C59 N7 C60 123.8(6) . .
C59 N7 C63 119.2(7) . .
C60 N7 C63 117.0(7) . .
C61 N8 Cd1 119.5(5) . 1_656
C65 N8 Cd1 122.2(6) . 1_656
C65 N8 C61 118.3(6) . .
C66 N9 Cd2 121.2(5) . 1_656
C70 N9 Cd2 123.0(5) . 1_656
C70 N9 C66 115.4(6) . .
C71 N10 C68 116.1(7) . .
C72 N10 C68 115.8(7) . .
C72 N10 C71 128.0(5) . .
C84 N11 C85 127.4(5) . .
C84 N11 C88 116.8(6) . .
C85 N11 C88 115.8(7) . .
C86 N12 Cd2 123.0(6) . .
C90 N12 Cd2 121.6(5) . .
C90 N12 C86 114.9(6) . .
O1 C1 O2 127.7(8) . .
O1 C1 C2 114.9(7) . .
O2 C1 C2 117.1(8) . .
N1 C2 C1 111.1(6) . .
N1 C2 H2 106.1 . .
N1 C2 C3 113.9(7) . .
C1 C2 H2 106.1 . .
C3 C2 C1 113.0(7) . .
C3 C2 H2 106.1 . .
C2 C3 H3A 109.5 . .
C2 C3 H3B 109.5 . .
C2 C3 H3C 109.5 . .
H3A C3 H3B 109.5 . .
H3A C3 H3C 109.5 . .
H3B C3 H3C 109.5 . .
O4 C4 N1 121.7(7) . .
O4 C4 C13 121.7(7) . .
N1 C4 C13 116.6(7) . .
O3 C5 N1 121.6(6) . .
O3 C5 C6 123.2(8) . .
N1 C5 C6 115.2(7) . .
C7 C6 C5 118.8(8) . .
C7 C6 C12 121.4(6) . .
C12 C6 C5 119.8(7) . .
C6 C7 H7 120.1 . .
C6 C7 C9 119.8(9) . .
C9 C7 H7 120.1 . .
C7 C9 H9 120.7 . .
C10 C9 C7 118.5(9) . .
C10 C9 H9 120.7 . .
C9 C10 C18 117.9(10) . .
C11 C10 C9 123.3(7) . .
C11 C10 C18 118.7(10) . .
C10 C11 C12 118.8(8) . .
C10 C11 C16 124.2(7) . .
C16 C11 C12 117.0(8) . .
C6 C12 C11 118.2(7) . .
C13 C12 C6 123.4(6) . .
C13 C12 C11 118.5(7) . .
C12 C13 C4 118.2(7) . .
C14 C13 C4 120.6(8) . .
C14 C13 C12 121.1(7) . .
C13 C14 H14 119.5 . .
C13 C14 C15 120.9(9) . .
C15 C14 H14 119.5 . .
C14 C15 H15 120.7 . .
C16 C15 C14 118.6(9) . .
C16 C15 H15 120.7 . .
C11 C16 C17 118.6(10) . .
C15 C16 C11 123.9(7) . .
C15 C16 C17 117.5(10) . .
O5 C17 N2 116.6(10) . .
O5 C17 C16 127.3(13) . .
N2 C17 C16 115.8(11) . .
O6 C18 N2 124.0(9) . .
O6 C18 C10 120.4(12) . .
N2 C18 C10 115.5(11) . .
N2 C19 H19 106.5 . .
N2 C19 C20 112.8(9) . .
N2 C19 C21 109.2(7) . .
C20 C19 H19 106.5 . .
C20 C19 C21 114.9(9) . .
C21 C19 H19 106.5 . .
C19 C20 H20A 109.5 . .
C19 C20 H20B 109.5 . .
C19 C20 H20C 109.5 . .
H20A C20 H20B 109.5 . .
H20A C20 H20C 109.5 . .
H20B C20 H20C 109.5 . .
O7 C21 Cd1 63.8(4) . 1_655
O7 C21 C19 118.5(8) . .
O8 C21 Cd1 61.3(4) . 1_655
O8 C21 O7 124.9(6) . .
O8 C21 C19 116.5(8) . .
C19 C21 Cd1 174.2(8) . 1_655
O9 C22 C23 121.0(6) . .
O10 C22 O9 124.2(9) . .
O10 C22 C23 114.7(8) . .
N3 C23 H23 108.3 . .
N3 C23 C24 113.2(7) . .
C22 C23 N3 109.0(7) . .
C22 C23 H23 108.3 . .
C22 C23 C24 109.5(9) . .
C24 C23 H23 108.3 . .
C23 C24 H24A 109.5 . .
C23 C24 H24B 109.5 . .
C23 C24 H24C 109.5 . .
H24A C24 H24B 109.5 . .
H24A C24 H24C 109.5 . .
H24B C24 H24C 109.5 . .
O11 C25 N3 120.5(11) . .
O11 C25 C33 120.0(12) . .
N3 C25 C33 119.3(9) . .
O12 C26 N3 123.6(7) . .
O12 C26 C27 119.4(8) . .
N3 C26 C27 116.9(6) . .
C28 C27 C26 121.9(6) . .
C28 C27 C32 117.7(6) . .
C32 C27 C26 120.3(7) . .
C27 C28 H28 119.8 . .
C29 C28 C27 120.5(7) . .
C29 C28 H28 119.8 . .
C28 C29 H29 119.2 . .
C28 C29 C30 121.6(8) . .
C30 C29 H29 119.2 . .
C29 C30 C38 120.1(8) . .
C31 C30 C29 118.8(7) . .
C31 C30 C38 121.0(8) . .
C30 C31 C32 121.2(7) . .
C30 C31 C36 120.2(7) . .
C32 C31 C36 118.7(8) . .
C31 C32 C27 120.1(7) . .
C31 C32 C33 120.4(7) . .
C33 C32 C27 119.5(6) . .
C32 C33 C25 119.3(8) . .
C34 C33 C25 122.6(9) . .
C34 C33 C32 118.0(7) . .
C33 C34 H34 119.6 . .
C35 C34 C33 120.7(9) . .
C35 C34 H34 119.6 . .
C34 C35 H35 118.3 . .
C36 C35 C34 123.4(9) . .
C36 C35 H35 118.3 . .
C31 C36 C37 120.1(9) . .
C35 C36 C31 118.8(7) . .
C35 C36 C37 121.0(8) . .
O14 C37 N4 120.6(9) . .
O14 C37 C36 123.9(11) . .
N4 C37 C36 115.6(7) . .
O13 C38 N4 123.0(8) . .
O13 C38 C30 120.9(10) . .
N4 C38 C30 116.1(9) . .
N4 C39 H39 105.8 . .
N4 C39 C40 118.3(9) . .
N4 C39 C41 109.1(7) . .
C40 C39 H39 105.8 . .
C40 C39 C41 111.2(7) . .
C41 C39 H39 105.8 . .
C39 C40 H40A 109.5 . .
C39 C40 H40B 109.5 . .
C39 C40 H40C 109.5 . .
H40A C40 H40B 109.5 . .
H40A C40 H40C 109.5 . .
H40B C40 H40C 109.5 . .
O15 C41 Cd2 60.4(4) . .
O15 C41 C39 117.2(7) . .
O16 C41 Cd2 62.9(4) . .
O16 C41 O15 123.2(7) . .
O16 C41 C39 119.5(7) . .
C39 C41 Cd2 177.3(7) . .
N5 C42 H42 118.1 . .
N5 C42 C43 123.7(6) . .
C43 C42 H42 118.1 . .
C42 C43 H43 121.2 . .
C44 C43 C42 117.6(7) . .
C44 C43 H43 121.2 . .
C43 C44 N6 121.1(7) . .
C43 C44 C45 120.5(5) . .
C45 C44 N6 118.3(7) . .
C44 C45 H45 122.0 . .
C44 C45 C46 116.1(8) . .
C46 C45 H45 122.0 . .
N5 C46 C45 123.1(7) . .
N5 C46 H46 118.4 . .
C45 C46 H46 118.4 . .
O17 C47 N6 119.2(6) . .
O17 C47 C55 124.3(9) . .
N6 C47 C55 116.5(8) . .
O18 C48 N6 120.6(6) . .
O18 C48 C49 123.5(10) . .
N6 C48 C49 115.9(9) . .
C50 C49 C48 119.4(9) . .
C50 C49 C54 121.2(6) . .
C54 C49 C48 119.3(9) . .
C49 C50 H50 117.8 . .
C49 C50 C51 124.5(10) . .
C51 C50 H50 117.8 . .
C50 C51 H51 123.0 . .
C50 C51 C52 113.9(10) . .
C52 C51 H51 123.0 . .
C51 C52 C60 117.5(9) . .
C53 C52 C51 122.0(6) . .
C53 C52 C60 120.5(8) . .
C52 C53 C54 120.3(8) . .
C52 C53 C58 121.8(5) . .
C58 C53 C54 117.9(9) . .
C49 C54 C53 117.9(9) . .
C55 C54 C49 122.4(6) . .
C55 C54 C53 119.7(9) . .
C54 C55 C47 120.6(8) . .
C54 C55 C56 121.1(5) . .
C56 C55 C47 118.2(8) . .
C55 C56 H56 120.1 . .
C55 C56 C57 119.7(8) . .
C57 C56 H56 120.1 . .
C56 C57 H57 120.4 . .
C58 C57 C56 119.2(8) . .
C58 C57 H57 120.4 . .
C53 C58 C59 119.2(8) . .
C57 C58 C53 122.1(5) . .
C57 C58 C59 118.6(8) . .
O19 C59 N7 120.2(5) . .
O19 C59 C58 122.6(8) . .
N7 C59 C58 117.2(7) . .
O20 C60 N7 118.3(6) . .
O20 C60 C52 124.9(10) . .
N7 C60 C52 116.8(9) . .
N8 C61 H61 118.6 . .
N8 C61 C62 122.7(7) . .
C62 C61 H61 118.6 . .
C61 C62 H62 121.1 . .
C63 C62 C61 117.8(8) . .
C63 C62 H62 121.1 . .
C62 C63 N7 120.7(7) . .
C62 C63 C64 121.4(6) . .
C64 C63 N7 117.9(6) . .
C63 C64 H64 122.1 . .
C63 C64 C65 115.9(8) . .
C65 C64 H64 122.1 . .
N8 C65 C64 123.5(9) . .
N8 C65 H65 118.3 . .
C64 C65 H65 118.3 . .
N9 C66 H66 119.3 . .
N9 C66 C67 121.4(8) . .
C67 C66 H66 119.3 . .
C66 C67 H67 119.8 . .
C66 C67 C68 120.5(8) . .
C68 C67 H67 119.8 . .
C67 C68 N10 120.7(6) . .
C69 C68 N10 121.4(6) . .
C69 C68 C67 117.1(6) . .
C68 C69 H69 120.5 . .
C68 C69 C70 119.0(6) . .
C70 C69 H69 120.5 . .
N9 C70 C69 125.2(7) . .
N9 C70 H70 117.4 . .
C69 C70 H70 117.4 . .
O21 C71 N10 121.5(6) . .
O21 C71 C79 125.2(8) . .
N10 C71 C79 113.2(8) . .
O22 C72 N10 121.0(6) . .
O22 C72 C73 121.2(9) . .
N10 C72 C73 117.8(8) . .
C74 C73 C72 122.4(8) . .
C74 C73 C78 121.1(6) . .
C78 C73 C72 116.5(8) . .
C73 C74 H74 119.4 . .
C73 C74 C75 121.1(9) . .
C75 C74 H74 119.4 . .
C74 C75 H75 119.8 . .
C76 C75 C74 120.4(10) . .
C76 C75 H75 119.8 . .
C75 C76 C77 119.9(6) . .
C75 C76 C85 119.0(9) . .
C77 C76 C85 121.1(8) . .
C78 C77 C76 119.8(8) . .
C83 C77 C76 121.0(6) . .
C83 C77 C78 119.2(8) . .
C77 C78 C73 117.4(8) . .
C79 C78 C73 123.2(5) . .
C79 C78 C77 119.4(8) . .
C78 C79 C71 120.6(7) . .
C78 C79 C80 121.5(5) . .
C80 C79 C71 117.8(8) . .
C79 C80 H80 120.8 . .
C79 C80 C82 118.4(7) . .
C82 C80 H80 120.8 . .
C80 C82 H82 119.4 . .
C83 C82 C80 121.2(8) . .
C83 C82 H82 119.4 . .
C77 C83 C84 120.0(7) . .
C82 C83 C77 119.9(5) . .
C82 C83 C84 120.1(7) . .
O24 C84 N11 121.5(5) . .
O24 C84 C83 122.2(8) . .
N11 C84 C83 116.4(7) . .
O23 C85 N11 120.3(6) . .
O23 C85 C76 126.2(9) . .
N11 C85 C76 113.5(8) . .
N12 C86 H86 118.1 . .
N12 C86 C87 123.9(9) . .
C87 C86 H86 118.1 . .
C86 C87 H87 121.2 . .
C88 C87 C86 117.5(8) . .
C88 C87 H87 121.2 . .
C87 C88 N11 120.1(6) . .
C89 C88 N11 120.5(6) . .
C89 C88 C87 119.4(5) . .
C88 C89 H89 120.8 . .
C88 C89 C90 118.4(7) . .
C90 C89 H89 120.8 . .
N12 C90 C89 125.7(7) . .
N12 C90 H90 117.1 . .
C89 C90 H90 117.1 . .

loop_
_geom_bond_atom_site_label_1
_geom_bond_atom_site_label_2
_geom_bond_distance
_geom_bond_site_symmetry_2
Cd1 O2 2.248(6) .
Cd1 O7 2.428(6) 1_455
Cd1 O8 2.371(6) 1_455
Cd1 O9 2.309(6) 1_455
Cd1 N5 2.345(4) .
Cd1 N8 2.382(5) 1_454
Cd1 C21 2.704(6) 1_455
Cd2 O1 2.226(5) .
Cd2 O10 2.260(6) 1_455
Cd2 O15 2.355(5) .
Cd2 O16 2.409(6) .
Cd2 N9 2.315(4) 1_454
Cd2 N12 2.325(4) .
Cd2 C41 2.707(8) .
O1 C1 1.232(10) .
O2 C1 1.257(10) .
O3 C5 1.178(9) .
O4 C4 1.193(9) .
O5 C17 1.169(14) .
O6 C18 1.197(15) .
O7 C21 1.299(11) .
O8 C21 1.266(10) .
O9 C22 1.280(11) .
O10 C22 1.253(9) .
O11 C25 1.221(14) .
O12 C26 1.244(9) .
O13 C38 1.194(12) .
O14 C37 1.192(10) .
O15 C41 1.255(9) .
O16 C41 1.245(10) .
O17 C47 1.199(12) .
O18 C48 1.236(13) .
O19 C59 1.220(10) .
O20 C60 1.207(12) .
O21 C71 1.165(11) .
O22 C72 1.184(11) .
O23 C85 1.176(12) .
O24 C84 1.222(10) .
N1 C2 1.429(8) .
N1 C4 1.402(10) .
N1 C5 1.435(10) .
N2 C17 1.414(17) .
N2 C18 1.386(17) .
N2 C19 1.507(11) .
N3 C23 1.508(9) .
N3 C25 1.375(14) .
N3 C26 1.379(11) .
N4 C37 1.418(13) .
N4 C38 1.371(13) .
N4 C39 1.493(10) .
N5 C42 1.306(9) .
N5 C46 1.301(10) .
N6 C44 1.433(7) .
N6 C47 1.405(13) .
N6 C48 1.413(14) .
N7 C59 1.387(12) .
N7 C60 1.430(13) .
N7 C63 1.469(7) .
N8 C61 1.311(12) .
N8 C65 1.268(12) .
N9 C66 1.374(9) .
N9 C70 1.298(9) .
N10 C68 1.440(7) .
N10 C71 1.422(12) .
N10 C72 1.375(13) .
N11 C84 1.380(11) .
N11 C85 1.440(12) .
N11 C88 1.458(6) .
N12 C86 1.367(11) .
N12 C90 1.274(10) .
C1 C2 1.565(11) .
C2 H2 1.0000 .
C2 C3 1.533(11) .
C3 H3A 0.9800 .
C3 H3B 0.9800 .
C3 H3C 0.9800 .
C4 C13 1.490(9) .
C5 C6 1.467(9) .
C6 C7 1.403(12) .
C6 C12 1.423(11) .
C7 H7 0.9500 .
C7 C9 1.410(11) .
C9 H9 0.9500 .
C9 C10 1.410(14) .
C10 C11 1.373(13) .
C10 C18 1.515(10) .
C11 C12 1.447(8) .
C11 C16 1.408(14) .
C12 C13 1.412(11) .
C13 C14 1.366(12) .
C14 H14 0.9500 .
C14 C15 1.412(12) .
C15 H15 0.9500 .
C15 C16 1.348(14) .
C16 C17 1.484(11) .
C19 H19 1.0000 .
C19 C20 1.508(7) .
C19 C21 1.512(6) .
C20 H20A 0.9800 .
C20 H20B 0.9800 .
C20 H20C 0.9800 .
C22 C23 1.488(13) .
C23 H23 1.0000 .
C23 C24 1.517(15) .
C24 H24A 0.9800 .
C24 H24B 0.9800 .
C24 H24C 0.9800 .
C25 C33 1.487(13) .
C26 C27 1.505(10) .
C27 C28 1.418(11) .
C27 C32 1.420(9) .
C28 H28 0.9500 .
C28 C29 1.372(10) .
C29 H29 0.9500 .
C29 C30 1.403(11) .
C30 C31 1.374(12) .
C30 C38 1.516(9) .
C31 C32 1.403(9) .
C31 C36 1.435(10) .
C32 C33 1.406(11) .
C33 C34 1.399(12) .
C34 H34 0.9500 .
C34 C35 1.355(13) .
C35 H35 0.9500 .
C35 C36 1.332(13) .
C36 C37 1.490(11) .
C39 H39 1.0000 .
C39 C40 1.521(15) .
C39 C41 1.552(11) .
C40 H40A 0.9800 .
C40 H40B 0.9800 .
C40 H40C 0.9800 .
C42 H42 0.9500 .
C42 C43 1.388(7) .
C43 H43 0.9500 .
C43 C44 1.361(10) .
C44 C45 1.374(11) .
C45 H45 0.9500 .
C45 C46 1.427(9) .
C46 H46 0.9500 .
C47 C55 1.476(7) .
C48 C49 1.501(8) .
C49 C50 1.327(16) .
C49 C54 1.385(13) .
C50 H50 0.9500 .
C50 C51 1.428(10) .
C51 H51 0.9500 .
C51 C52 1.429(14) .
C52 C53 1.381(13) .
C52 C60 1.466(8) .
C53 C54 1.423(7) .
C53 C58 1.410(12) .
C54 C55 1.374(13) .
C55 C56 1.382(13) .
C56 H56 0.9500 .
C56 C57 1.419(8) .
C57 H57 0.9500 .
C57 C58 1.353(13) .
C58 C59 1.487(7) .
C61 H61 0.9500 .
C61 C62 1.384(9) .
C62 H62 0.9500 .
C62 C63 1.321(11) .
C63 C64 1.349(13) .
C64 H64 0.9500 .
C64 C65 1.411(10) .
C65 H65 0.9500 .
C66 H66 0.9500 .
C66 C67 1.376(10) .
C67 H67 0.9500 .
C67 C68 1.381(10) .
C68 C69 1.340(9) .
C69 H69 0.9500 .
C69 C70 1.392(8) .
C70 H70 0.9500 .
C71 C79 1.504(7) .
C72 C73 1.486(8) .
C73 C74 1.338(13) .
C73 C78 1.455(12) .
C74 H74 0.9500 .
C74 C75 1.425(9) .
C75 H75 0.9500 .
C75 C76 1.372(14) .
C76 C77 1.437(13) .
C76 C85 1.476(8) .
C77 C78 1.426(7) .
C77 C83 1.398(12) .
C78 C79 1.385(12) .
C79 C80 1.396(12) .
C80 H80 0.9500 .
C80 C82 1.404(7) .
C82 H82 0.9500 .
C82 C83 1.392(12) .
C83 C84 1.480(6) .
C86 H86 0.9500 .
C86 C87 1.377(9) .
C87 H87 0.9500 .
C87 C88 1.369(11) .
C88 C89 1.339(9) .
C89 H89 0.9500 .
C89 C90 1.389(8) .
C90 H90 0.9500 .

loop_
_geom_torsion_atom_site_label_1
_geom_torsion_atom_site_label_2
_geom_torsion_atom_site_label_3
_geom_torsion_atom_site_label_4
_geom_torsion
_geom_torsion_site_symmetry_1
Cd1 O2 C1 O1 -78.6(15) .
Cd1 O2 C1 C2 107.9(14) .
Cd1 O7 C21 O8 4.9(8) 1_655
Cd1 O7 C21 C19 -174.0(8) 1_655
Cd1 O8 C21 O7 -5.0(8) 1_655
Cd1 O8 C21 C19 173.9(8) 1_655
Cd1 O9 C22 O10 -11.0(9) 1_655
Cd1 O9 C22 C23 167.7(7) 1_655
Cd1 N5 C42 C43 -176.2(6) .
Cd1 N5 C46 C45 172.1(9) .
Cd1 N8 C61 C62 178.2(8) 1_656
Cd1 N8 C65 C64 -174.6(12) 1_656
Cd2 O1 C1 O2 -0.5(10) .
Cd2 O1 C1 C2 173.2(5) .
Cd2 O10 C22 O9 116.7(10) 1_655
Cd2 O10 C22 C23 -62.1(13) 1_655
Cd2 O15 C41 O16 -3.7(7) .
Cd2 O15 C41 C39 -178.6(6) .
Cd2 O16 C41 O15 3.6(7) .
Cd2 O16 C41 C39 178.4(7) .
Cd2 N9 C66 C67 -177.3(10) 1_656
Cd2 N9 C70 C69 178.8(7) 1_656
Cd2 N12 C86 C87 176.5(11) .
Cd2 N12 C90 C89 -175.2(8) .
O1 C1 C2 N1 32.4(10) .
O1 C1 C2 C3 161.8(8) .
O2 C1 C2 N1 -153.3(7) .
O2 C1 C2 C3 -23.8(11) .
O3 C5 C6 C7 3.8(11) .
O3 C5 C6 C12 -175.8(7) .
O4 C4 C13 C12 -179.1(7) .
O4 C4 C13 C14 -1.3(11) .
O9 C22 C23 N3 -6.0(12) .
O9 C22 C23 C24 118.4(9) .
O10 C22 C23 N3 172.9(7) .
O10 C22 C23 C24 -62.8(10) .
O11 C25 C33 C32 -178.6(12) .
O11 C25 C33 C34 -1.3(19) .
O12 C26 C27 C28 2.3(11) .
O12 C26 C27 C32 -175.0(7) .
O17 C47 C55 C54 -172.3(8) .
O17 C47 C55 C56 10.0(12) .
O18 C48 C49 C50 8.3(14) .
O18 C48 C49 C54 -170.6(8) .
O21 C71 C79 C78 173.1(8) .
O21 C71 C79 C80 -4.4(11) .
O22 C72 C73 C74 -5.5(15) .
O22 C72 C73 C78 175.9(9) .
N1 C4 C13 C12 -0.1(9) .
N1 C4 C13 C14 177.7(7) .
N1 C5 C6 C7 -178.4(6) .
N1 C5 C6 C12 2.0(9) .
N2 C19 C21 O7 -133.4(10) .
N2 C19 C21 O8 47.6(14) .
N3 C25 C33 C32 6.0(15) .
N3 C25 C33 C34 -176.7(10) .
N3 C26 C27 C28 -174.6(7) .
N3 C26 C27 C32 8.1(10) .
N4 C39 C41 O15 -35.2(11) .
N4 C39 C41 O16 149.7(7) .
N5 C42 C43 C44 2.4(13) .
N6 C44 C45 C46 176.0(10) .
N6 C47 C55 C54 6.9(10) .
N6 C47 C55 C56 -170.8(7) .
N6 C48 C49 C50 -171.0(10) .
N6 C48 C49 C54 10.1(11) .
N7 C63 C64 C65 -172.6(12) .
N8 C61 C62 C63 0.9(16) .
N9 C66 C67 C68 -1(2) .
N10 C68 C69 C70 -179.5(8) .
N10 C71 C79 C78 -8.7(9) .
N10 C71 C79 C80 173.7(6) .
N10 C72 C73 C74 172.2(9) .
N10 C72 C73 C78 -6.4(11) .
N11 C88 C89 C90 -175.3(9) .
N12 C86 C87 C88 -1(2) .
C2 N1 C4 O4 -4.2(10) .
C2 N1 C4 C13 176.9(6) .
C2 N1 C5 O3 0.0(10) .
C2 N1 C5 C6 -177.9(6) .
C4 N1 C2 C1 -113.6(8) .
C4 N1 C2 C3 117.5(9) .
C4 N1 C5 O3 172.6(7) .
C4 N1 C5 C6 -5.2(10) .
C4 C13 C14 C15 -178.3(7) .
C5 N1 C2 C1 59.8(9) .
C5 N1 C2 C3 -69.2(9) .
C5 N1 C4 O4 -176.7(7) .
C5 N1 C4 C13 4.3(10) .
C5 C6 C7 C9 179.8(7) .
C5 C6 C12 C11 -178.7(6) .
C5 C6 C12 C13 1.8(10) .
C6 C7 C9 C10 -1.8(13) .
C6 C12 C13 C4 -2.8(10) .
C6 C12 C13 C14 179.4(7) .
C7 C6 C12 C11 1.8(10) .
C7 C6 C12 C13 -177.7(7) .
C7 C9 C10 C11 3.2(13) .
C7 C9 C10 C18 178.7(8) .
C9 C10 C11 C12 -2.1(12) .
C9 C10 C11 C16 176.5(8) .
C9 C10 C18 O6 1.3(14) .
C9 C10 C18 N2 177.9(8) .
C10 C11 C12 C6 -0.4(9) .
C10 C11 C12 C13 179.1(7) .
C10 C11 C16 C15 -178.7(8) .
C10 C11 C16 C17 0.1(11) .
C11 C10 C18 O6 177.0(8) .
C11 C10 C18 N2 -6.4(12) .
C11 C12 C13 C4 177.7(6) .
C11 C12 C13 C14 -0.1(10) .
C11 C16 C17 O5 178.3(9) .
C11 C16 C17 N2 4.1(12) .
C12 C6 C7 C9 -0.7(12) .
C12 C11 C16 C15 -0.1(11) .
C12 C11 C16 C17 178.7(7) .
C12 C13 C14 C15 -0.6(12) .
C13 C14 C15 C16 0.9(13) .
C14 C15 C16 C11 -0.6(13) .
C14 C15 C16 C17 -179.4(8) .
C15 C16 C17 O5 -2.9(15) .
C15 C16 C17 N2 -177.1(8) .
C16 C11 C12 C6 -179.1(6) .
C16 C11 C12 C13 0.4(9) .
C17 N2 C18 O6 -171.9(9) .
C17 N2 C18 C10 11.7(13) .
C17 N2 C19 C20 -73.6(13) .
C17 N2 C19 C21 55.5(13) .
C18 N2 C17 O5 174.6(9) .
C18 N2 C17 C16 -10.6(14) .
C18 N2 C19 C20 115.4(13) .
C18 N2 C19 C21 -115.5(10) .
C18 C10 C11 C12 -177.5(7) .
C18 C10 C11 C16 1.1(12) .
C19 N2 C17 O5 4.5(13) .
C19 N2 C17 C16 179.4(7) .
C19 N2 C18 O6 -1.8(14) .
C19 N2 C18 C10 -178.3(7) .
C20 C19 C21 O7 -5.6(15) .
C20 C19 C21 O8 175.4(11) .
C23 N3 C25 O11 -4.6(17) .
C23 N3 C25 C33 170.8(9) .
C23 N3 C26 O12 6.0(11) .
C23 N3 C26 C27 -177.3(6) .
C25 N3 C23 C22 -95.8(10) .
C25 N3 C23 C24 142.0(11) .
C25 N3 C26 O12 175.3(9) .
C25 N3 C26 C27 -7.9(12) .
C25 C33 C34 C35 -177.5(10) .
C26 N3 C23 C22 74.4(9) .
C26 N3 C23 C24 -47.8(12) .
C26 N3 C25 O11 -174.3(12) .
C26 N3 C25 C33 1.2(15) .
C26 C27 C28 C29 179.3(7) .
C26 C27 C32 C31 177.4(7) .
C26 C27 C32 C33 -1.4(11) .
C27 C28 C29 C30 3.2(12) .
C27 C32 C33 C25 -5.5(13) .
C27 C32 C33 C34 177.0(8) .
C28 C27 C32 C31 0.1(11) .
C28 C27 C32 C33 -178.8(8) .
C28 C29 C30 C31 0.4(12) .
C28 C29 C30 C38 -175.1(7) .
C29 C30 C31 C32 -3.7(12) .
C29 C30 C31 C36 176.1(7) .
C29 C30 C38 O13 -1.0(12) .
C29 C30 C38 N4 179.9(7) .
C30 C31 C32 C27 3.5(12) .
C30 C31 C32 C33 -177.7(8) .
C30 C31 C36 C35 178.9(8) .
C30 C31 C36 C37 1.6(11) .
C31 C30 C38 O13 -176.4(8) .
C31 C30 C38 N4 4.4(11) .
C31 C32 C33 C25 175.6(9) .
C31 C32 C33 C34 -1.8(13) .
C31 C36 C37 O14 -170.6(8) .
C31 C36 C37 N4 8.7(11) .
C32 C27 C28 C29 -3.3(11) .
C32 C31 C36 C35 -1.2(12) .
C32 C31 C36 C37 -178.5(8) .
C32 C33 C34 C35 -0.1(15) .
C33 C34 C35 C36 1.4(17) .
C34 C35 C36 C31 -0.7(15) .
C34 C35 C36 C37 176.6(10) .
C35 C36 C37 O14 12.2(15) .
C35 C36 C37 N4 -168.5(8) .
C36 C31 C32 C27 -176.4(7) .
C36 C31 C32 C33 2.5(12) .
C37 N4 C38 O13 -172.0(8) .
C37 N4 C38 C30 7.1(12) .
C37 N4 C39 C40 -28.0(12) .
C37 N4 C39 C41 100.4(10) .
C38 N4 C37 O14 166.0(9) .
C38 N4 C37 C36 -13.4(12) .
C38 N4 C39 C40 159.1(9) .
C38 N4 C39 C41 -72.4(10) .
C38 C30 C31 C32 171.8(7) .
C38 C30 C31 C36 -8.4(11) .
C39 N4 C37 O14 -6.0(13) .
C39 N4 C37 C36 174.7(7) .
C39 N4 C38 O13 0.4(12) .
C39 N4 C38 C30 179.6(7) .
C40 C39 C41 O15 97.1(9) .
C40 C39 C41 O16 -78.1(11) .
C42 N5 C46 C45 -0.7(16) .
C42 C43 C44 N6 -179.8(8) .
C42 C43 C44 C45 3.1(15) .
C43 C44 C45 C46 -6.8(17) .
C44 N6 C47 O17 -11.2(11) .
C44 N6 C47 C55 169.6(7) .
C44 N6 C48 O18 2.8(11) .
C44 N6 C48 C49 -177.8(7) .
C44 C45 C46 N5 5.8(19) .
C46 N5 C42 C43 -3.6(13) .
C47 N6 C44 C43 84.1(11) .
C47 N6 C44 C45 -98.7(12) .
C47 N6 C48 O18 177.4(8) .
C47 N6 C48 C49 -3.2(11) .
C47 C55 C56 C57 178.3(6) .
C48 N6 C44 C43 -101.0(11) .
C48 N6 C44 C45 76.2(12) .
C48 N6 C47 O17 174.3(8) .
C48 N6 C47 C55 -4.9(11) .
C48 C49 C50 C51 -173.7(11) .
C48 C49 C54 C53 173.1(7) .
C48 C49 C54 C55 -8.6(12) .
C49 C50 C51 C52 -3(2) .
C49 C54 C55 C47 -0.1(11) .
C49 C54 C55 C56 177.6(7) .
C50 C49 C54 C53 -5.8(13) .
C50 C49 C54 C55 172.5(10) .
C50 C51 C52 C53 1.4(17) .
C50 C51 C52 C60 -178.6(11) .
C51 C52 C53 C54 -2.5(14) .
C51 C52 C53 C58 -180.0(10) .
C51 C52 C60 O20 5.3(18) .
C51 C52 C60 N7 -175.8(10) .
C52 C53 C54 C49 4.6(10) .
C52 C53 C54 C55 -173.8(8) .
C52 C53 C58 C57 177.7(8) .
C52 C53 C58 C59 -6.6(11) .
C53 C52 C60 O20 -174.7(12) .
C53 C52 C60 N7 4.2(15) .
C53 C54 C55 C47 178.2(6) .
C53 C54 C55 C56 -4.1(10) .
C53 C58 C59 O19 -171.7(7) .
C53 C58 C59 N7 8.8(9) .
C54 C49 C50 C51 5.1(19) .
C54 C53 C58 C57 0.1(10) .
C54 C53 C58 C59 175.9(6) .
C54 C55 C56 C57 0.6(11) .
C55 C56 C57 C58 3.2(11) .
C56 C57 C58 C53 -3.6(10) .
C56 C57 C58 C59 -179.3(6) .
C57 C58 C59 O19 4.1(10) .
C57 C58 C59 N7 -175.3(7) .
C58 C53 C54 C49 -177.9(7) .
C58 C53 C54 C55 3.7(9) .
C59 N7 C60 O20 177.3(10) .
C59 N7 C60 C52 -1.7(14) .
C59 N7 C63 C62 -82.0(11) .
C59 N7 C63 C64 98.0(12) .
C60 N7 C59 O19 175.9(9) .
C60 N7 C59 C58 -4.6(11) .
C60 N7 C63 C62 99.9(12) .
C60 N7 C63 C64 -80.0(13) .
C60 C52 C53 C54 177.5(8) .
C60 C52 C53 C58 0.0(13) .
C61 N8 C65 C64 5(2) .
C61 C62 C63 N7 175.6(9) .
C61 C62 C63 C64 -4.4(17) .
C62 C63 C64 C65 7(2) .
C63 N7 C59 O19 -2.0(11) .
C63 N7 C59 C58 177.5(6) .
C63 N7 C60 O20 -4.8(15) .
C63 N7 C60 C52 176.2(8) .
C63 C64 C65 N8 -8(2) .
C65 N8 C61 C62 -1.0(17) .
C66 N9 C70 C69 -7.8(14) .
C66 C67 C68 N10 -179.0(11) .
C66 C67 C68 C69 -9.0(18) .
C67 C68 C69 C70 10.6(15) .
C68 N10 C71 O21 7.6(11) .
C68 N10 C71 C79 -170.6(6) .
C68 N10 C72 O22 -4.2(12) .
C68 N10 C72 C73 178.1(7) .
C68 C69 C70 N9 -2.2(15) .
C70 N9 C66 C67 9.3(16) .
C71 N10 C68 C67 70.7(12) .
C71 N10 C68 C69 -98.9(10) .
C71 N10 C72 O22 178.7(8) .
C71 N10 C72 C73 1.0(12) .
C71 C79 C80 C82 -178.1(6) .
C72 N10 C68 C67 -106.7(11) .
C72 N10 C68 C69 83.7(11) .
C72 N10 C71 O21 -175.3(8) .
C72 N10 C71 C79 6.5(11) .
C72 C73 C74 C75 176.1(10) .
C72 C73 C78 C77 -175.0(7) .
C72 C73 C78 C79 3.9(11) .
C73 C74 C75 C76 0.8(18) .
C73 C78 C79 C71 3.9(10) .
C73 C78 C79 C80 -178.6(7) .
C74 C73 C78 C77 6.4(12) .
C74 C73 C78 C79 -174.7(8) .
C74 C75 C76 C77 2.6(17) .
C74 C75 C76 C85 -179.8(10) .
C75 C76 C77 C78 -1.3(13) .
C75 C76 C77 C83 -178.0(9) .
C75 C76 C85 O23 -5.1(17) .
C75 C76 C85 N11 175.9(10) .
C76 C77 C78 C73 -3.0(10) .
C76 C77 C78 C79 178.0(8) .
C76 C77 C83 C82 -177.8(7) .
C76 C77 C83 C84 3.3(10) .
C77 C76 C85 O23 172.5(11) .
C77 C76 C85 N11 -6.4(13) .
C77 C78 C79 C71 -177.2(6) .
C77 C78 C79 C80 0.3(9) .
C77 C83 C84 O24 170.6(7) .
C77 C83 C84 N11 -8.2(9) .
C78 C73 C74 C75 -5.4(16) .
C78 C77 C83 C82 5.4(9) .
C78 C77 C83 C84 -173.4(6) .
C78 C79 C80 C82 4.3(10) .
C79 C80 C82 C83 -4.1(10) .
C80 C82 C83 C77 -0.8(9) .
C80 C82 C83 C84 178.1(6) .
C82 C83 C84 O24 -8.3(10) .
C82 C83 C84 N11 172.9(6) .
C83 C77 C78 C73 173.8(7) .
C83 C77 C78 C79 -5.2(9) .
C84 N11 C85 O23 -177.9(9) .
C84 N11 C85 C76 1.1(13) .
C84 N11 C88 C87 -85.4(13) .
C84 N11 C88 C89 94.1(10) .
C85 N11 C84 O24 -172.8(8) .
C85 N11 C84 C83 6.0(11) .
C85 N11 C88 C87 91.9(13) .
C85 N11 C88 C89 -88.6(11) .
C85 C76 C77 C78 -178.9(7) .
C85 C76 C77 C83 4.3(12) .
C86 N12 C90 C89 -2.2(15) .
C86 C87 C88 N11 176.6(12) .
C86 C87 C88 C89 -3(2) .
C87 C88 C89 C90 4.2(16) .
C88 N11 C84 O24 4.2(10) .
C88 N11 C84 C83 -177.0(6) .
C88 N11 C85 O23 5.1(14) .
C88 N11 C85 C76 -175.9(7) .
C88 C89 C90 N12 -1.6(16) .
C90 N12 C86 C87 3.6(19) .
